data_1547215
loop_
_publ_author_name
'Samet Solak'
'Cemal Aydemir'
'Mehmet Karakus'
'Peter Lonnecke'

_publ_section_title
;
 Novel Gold(I) and Silver(I) Complexes of Phosphorus-1,1,-dithiolates and
 Molecular Structure of [O,O'-(Bornyl)2PS2]H3NC(CH3)3
;
_journal_name_full 'Chemistry Central Journal'
_journal_page_first 89
_journal_paper_doi 10.1186/1752-153X-7-89
_journal_volume 7
_journal_year 2013
_chemical_absolute_configuration rmad
_chemical_formula_sum 'C24 H46 N O2 P S2'
_chemical_formula_weight 475.71
_space_group_IT_number 19
_symmetry_cell_setting orthorhombic
_symmetry_space_group_name_Hall 'P 2ac 2ab'
_symmetry_space_group_name_H-M 'P 21 21 21'
_atom_sites_solution_hydrogens geom
_atom_sites_solution_primary direct
_atom_sites_solution_secondary difmap
_cell_angle_alpha 90
_cell_angle_beta 90
_cell_angle_gamma 90
_cell_formula_units_Z 4
_cell_length_a 10.29440(10)
_cell_length_b 13.6664(2)
_cell_length_c 19.4983(2)
_cell_measurement_reflns_used 28353
_cell_measurement_temperature 130(2)
_cell_measurement_theta_max 32.3143
_cell_measurement_theta_min 2.975
_cell_volume 2743.16(6)
_computing_cell_refinement
;
        CrysAlisPro, Oxford Diffraction Ltd.,
        Version 1.171.33.58 (release 29-01-2010 CrysAlis171 .NET)
        (compiled Jan 29 2010,16:49:25)
;
_computing_data_collection
;
        CrysAlisPro, Oxford Diffraction Ltd.,
        Version 1.171.33.58 (release 29-01-2010 CrysAlis171 .NET)
        (compiled Jan 29 2010,16:49:25)
;
_computing_data_reduction
;
        CrysAlisPro, Oxford Diffraction Ltd.,
        Version 1.171.33.58 (release 29-01-2010 CrysAlis171 .NET)
        (compiled Jan 29 2010,16:49:25)
;
_computing_molecular_graphics
;
 ORTEP3 for Windows
 L. J. Farrugia, J. Appl. Crystallogr. 1997, 30, 565.
;
_computing_publication_material
;
 WINGX
 L.J. Farrugia,
 J. Appl. Cryst., 1999, 32, 837-838.
;
_computing_structure_refinement 'SHELXL-97 (Sheldrick, 1997)'
_computing_structure_solution
;
 SIR92
 A. Altomare, G. Cascarano, C. Giacovazzo and A. Guagliardi,
 J. Appl. Crystallogr. 1993, 26, 343-350.
;
_diffrn_ambient_temperature 130(2)
_diffrn_measured_fraction_theta_full 0.998
_diffrn_measured_fraction_theta_max 0.998
_diffrn_measurement_device_type 'Xcalibur, Sapphire3, Gemini'
_diffrn_measurement_method '\w scans'
_diffrn_orient_matrix_UB_11 -0.0557502
_diffrn_orient_matrix_UB_12 0.0201267
_diffrn_orient_matrix_UB_13 -0.0160597
_diffrn_orient_matrix_UB_21 -0.0127954
_diffrn_orient_matrix_UB_22 -0.0457825
_diffrn_orient_matrix_UB_23 -0.0157914
_diffrn_orient_matrix_UB_31 -0.0383868
_diffrn_orient_matrix_UB_32 -0.0139825
_diffrn_orient_matrix_UB_33 0.0285515
_diffrn_radiation_monochromator graphite
_diffrn_radiation_type MoK\a
_diffrn_radiation_wavelength 0.71073
_diffrn_reflns_av_R_equivalents 0.0375
_diffrn_reflns_av_unetI/netI 0.0294
_diffrn_reflns_limit_h_max 14
_diffrn_reflns_limit_h_min -14
_diffrn_reflns_limit_k_max 19
_diffrn_reflns_limit_k_min -19
_diffrn_reflns_limit_l_max 27
_diffrn_reflns_limit_l_min -27
_diffrn_reflns_number 56268
_diffrn_reflns_theta_full 30.51
_diffrn_reflns_theta_max 30.51
_diffrn_reflns_theta_min 2.98
_exptl_absorpt_coefficient_mu 0.272
_exptl_absorpt_correction_T_max 1
_exptl_absorpt_correction_T_min 0.98374
_exptl_absorpt_correction_type multi-scan
_exptl_absorpt_process_details
;
        CrysAlisPro, Oxford Diffraction Ltd.,
        Version 1.171.33.58 (release 29-01-2010 CrysAlis171 .NET)
        (compiled Jan 29 2010,16:49:25)
        Empirical absorption correction using spherical harmonics,
 implemented in SCALE3 ABSPACK scaling algorithm.
;
_exptl_crystal_colour colorless
_exptl_crystal_density_diffrn 1.152
_exptl_crystal_density_method 'not measured'
_exptl_crystal_description prism
_exptl_crystal_F_000 1040
_exptl_crystal_size_max 0.5
_exptl_crystal_size_mid 0.4
_exptl_crystal_size_min 0.3
_refine_diff_density_max 0.626
_refine_diff_density_min -0.309
_refine_diff_density_rms 0.053
_refine_ls_abs_structure_details 'Flack H D (1983), Acta Cryst. A39, 876-881'
_refine_ls_abs_structure_Flack 0.01(5)
_refine_ls_extinction_method none
_refine_ls_goodness_of_fit_ref 0.997
_refine_ls_hydrogen_treatment mixed
_refine_ls_matrix_type full
_refine_ls_number_parameters 390
_refine_ls_number_reflns 8360
_refine_ls_number_restraints 0
_refine_ls_restrained_S_all 0.997
_refine_ls_R_factor_all 0.0403
_refine_ls_R_factor_gt 0.0348
_refine_ls_shift/su_max 0.002
_refine_ls_shift/su_mean 0
_refine_ls_structure_factor_coef Fsqd
_refine_ls_weighting_details 'calc w=1/[\s^2^(Fo^2^)+(0.0649P)^2^+0.0000P] where P=(Fo^2^+2Fc^2^)/3'
_refine_ls_weighting_scheme calc
_refine_ls_wR_factor_gt 0.0909
_refine_ls_wR_factor_ref 0.0925
_reflns_number_gt 7367
_reflns_number_total 8360
_reflns_threshold_expression >2sigma(I)
_cod_data_source_file 13065_2013_613_MOESM2_ESM.cif
_cod_data_source_block 1
_cod_depositor_comments
;
The following automatic conversions were performed:

'_symmetry_cell_setting' value 'Orthorhombic' changed to
'orthorhombic' according to the built-in table from CIF Core
dictionary named 'cif_core.dic' version 2.4.1 from 2010-06-29.

Automatic conversion script
Id: cif_fix_values 5376 2017-05-30 11:51:03Z andrius 
;
_cod_original_sg_symbol_H-M P2(1)2(1)2(1)
_cod_database_code 1547215

loop_
_symmetry_equiv_pos_as_xyz
'x, y, z'
'-x+1/2, -y, z+1/2'
'-x, y+1/2, -z+1/2'
'x+1/2, -y+1/2, -z'

loop_
_atom_site_label
_atom_site_type_symbol
_atom_site_fract_x
_atom_site_fract_y
_atom_site_fract_z
_atom_site_U_iso_or_equiv
_atom_site_adp_type
_atom_site_occupancy
_atom_site_symmetry_multiplicity
_atom_site_calc_flag
_atom_site_refinement_flags
_atom_site_disorder_assembly
_atom_site_disorder_group
S1 S 1.46876(4) 0.15133(3) 0.66592(2) 0.02275(8) Uani 1 1 d . . .
S2 S 1.37910(4) 0.19814(3) 0.50253(2) 0.02657(9) Uani 1 1 d . . .
P1 P 1.36184(4) 0.11564(3) 0.585586(19) 0.01680(8) Uani 1 1 d . . .
O1 O 1.21028(10) 0.11339(8) 0.60160(5) 0.0183(2) Uani 1 1 d . . .
O2 O 1.38410(10) 0.00237(8) 0.56623(5) 0.0181(2) Uani 1 1 d . . .
N1 N 1.09851(16) 0.17346(11) 0.42535(8) 0.0267(3) Uani 1 1 d . . .
C1 C 1.15409(14) 0.08565(10) 0.66697(7) 0.0171(3) Uani 1 1 d . . .
C2 C 1.03512(16) 0.02015(11) 0.65550(8) 0.0207(3) Uani 1 1 d . . .
C3 C 0.93962(17) 0.07588(14) 0.60823(9) 0.0271(3) Uani 1 1 d . . .
C4 C 0.87848(18) 0.15435(15) 0.65553(9) 0.0301(3) Uani 1 1 d . . .
C5 C 0.95882(17) 0.14427(13) 0.72161(8) 0.0255(3) Uani 1 1 d . . .
C6 C 1.10174(16) 0.17508(11) 0.70946(8) 0.0215(3) Uani 1 1 d . . .
C7 C 0.96940(18) 0.03218(12) 0.72597(8) 0.0243(3) Uani 1 1 d . . .
C8 C 1.06789(18) -0.08268(13) 0.63314(10) 0.0285(3) Uani 1 1 d . . .
C9 C 1.1169(2) 0.27291(12) 0.67204(11) 0.0297(4) Uani 1 1 d . . .
C10 C 1.1722(2) 0.18175(16) 0.77843(9) 0.0315(4) Uani 1 1 d . . .
C11 C 1.51337(15) -0.03863(12) 0.56007(8) 0.0202(3) Uani 1 1 d . . .
H11 H 1.5789 0.0147 0.5661 0.024 Uiso 1 1 calc R . .
C12 C 1.5346(2) -0.08809(16) 0.49013(9) 0.0368(4) Uani 1 1 d . . .
C13 C 1.4264(2) -0.16961(17) 0.48246(12) 0.0475(6) Uani 1 1 d . . .
H13A H 1.3404 -0.1443 0.4967 0.057 Uiso 1 1 calc R . .
H13B H 1.4208 -0.1929 0.4345 0.057 Uiso 1 1 calc R . .
C14 C 1.4715(2) -0.25150(15) 0.53009(13) 0.0466(6) Uani 1 1 d . . .
H14A H 1.4985 -0.3099 0.5037 0.056 Uiso 1 1 calc R . .
H14B H 1.402 -0.2703 0.5626 0.056 Uiso 1 1 calc R . .
C15 C 1.5888(2) -0.20503(15) 0.56833(10) 0.0366(4) Uani 1 1 d . . .
H15 H 1.647 -0.2529 0.592 0.044 Uiso 1 1 calc R . .
C16 C 1.54027(16) -0.12105(13) 0.61361(9) 0.0254(3) Uani 1 1 d . . .
C17 C 1.6502(2) -0.15205(19) 0.50815(11) 0.0479(6) Uani 1 1 d . . .
H17A H 1.6738 -0.1972 0.4704 0.058 Uiso 1 1 calc R . .
H17B H 1.727 -0.1131 0.5219 0.058 Uiso 1 1 calc R . .
C18 C 1.5440(3) -0.0216(2) 0.43008(11) 0.0618(8) Uani 1 1 d . . .
H18A H 1.6168 0.0237 0.4366 0.093 Uiso 1 1 calc R . .
H18B H 1.4631 0.0157 0.4256 0.093 Uiso 1 1 calc R . .
H18C H 1.5583 -0.0602 0.3884 0.093 Uiso 1 1 calc R . .
C19 C 1.4251(2) -0.14458(16) 0.65904(11) 0.0404(5) Uani 1 1 d . . .
H19A H 1.3497 -0.1602 0.6304 0.061 Uiso 1 1 calc R . .
H19B H 1.405 -0.0879 0.6879 0.061 Uiso 1 1 calc R . .
H19C H 1.446 -0.2008 0.6882 0.061 Uiso 1 1 calc R . .
C20 C 1.6521(2) -0.08818(16) 0.66249(11) 0.0398(4) Uani 1 1 d . . .
H20A H 1.6296 -0.0252 0.6834 0.06 Uiso 1 1 calc R . .
H20B H 1.7327 -0.0813 0.6362 0.06 Uiso 1 1 calc R . .
H20C H 1.6641 -0.1374 0.6985 0.06 Uiso 1 1 calc R . .
C21 C 1.09744(18) 0.07978(12) 0.38519(9) 0.0269(3) Uani 1 1 d . . .
C22 C 1.1258(3) -0.00293(14) 0.43498(10) 0.0389(4) Uani 1 1 d . . .
C23 C 0.9639(3) 0.06960(18) 0.35224(14) 0.0441(5) Uani 1 1 d . . .
C24 C 1.2046(2) 0.09020(17) 0.33141(11) 0.0392(4) Uani 1 1 d . . .
H1N H 1.176(2) 0.1823(14) 0.4477(10) 0.019(4) Uiso 1 1 d . . .
H2N H 1.026(3) 0.173(2) 0.4553(13) 0.051(7) Uiso 1 1 d . . .
H3N H 1.085(2) 0.2285(19) 0.3969(12) 0.042(7) Uiso 1 1 d . . .
H1 H 1.2098(19) 0.0496(14) 0.6902(9) 0.015(4) Uiso 1 1 d . . .
H3A H 0.971(2) 0.1013(17) 0.5719(12) 0.033(6) Uiso 1 1 d . . .
H3B H 0.873(2) 0.0308(15) 0.5917(10) 0.027(5) Uiso 1 1 d . . .
H4A H 0.885(2) 0.2149(18) 0.6339(12) 0.039(6) Uiso 1 1 d . . .
H4B H 0.790(2) 0.1425(17) 0.6669(11) 0.033(5) Uiso 1 1 d . . .
H5 H 0.919(2) 0.1750(17) 0.7644(11) 0.035(6) Uiso 1 1 d . . .
H7A H 0.884(2) -0.0050(16) 0.7288(11) 0.027(5) Uiso 1 1 d . . .
H7B H 1.027(2) 0.0113(17) 0.7618(12) 0.035(6) Uiso 1 1 d . . .
H8A H 0.995(2) -0.1198(17) 0.6254(11) 0.028(5) Uiso 1 1 d . . .
H8B H 1.118(2) -0.0853(16) 0.5884(11) 0.035(6) Uiso 1 1 d . . .
H8C H 1.125(2) -0.1162(16) 0.6674(11) 0.029(5) Uiso 1 1 d . . .
H9A H 1.069(2) 0.3217(19) 0.6900(11) 0.038(6) Uiso 1 1 d . . .
H9B H 1.0930(18) 0.2698(15) 0.6305(11) 0.018(5) Uiso 1 1 d . . .
H9C H 1.202(3) 0.2939(19) 0.6664(13) 0.044(6) Uiso 1 1 d . . .
H10A H 1.253(3) 0.1945(18) 0.7738(12) 0.037(6) Uiso 1 1 d . . .
H10B H 1.162(2) 0.1259(19) 0.8037(12) 0.036(6) Uiso 1 1 d . . .
H10C H 1.134(2) 0.2357(18) 0.8004(11) 0.034(6) Uiso 1 1 d . . .
H22A H 1.047(2) -0.0085(17) 0.4707(12) 0.029(5) Uiso 1 1 d . . .
H22B H 1.226(3) 0.005(2) 0.4627(14) 0.052(7) Uiso 1 1 d . . .
H22C H 1.131(2) -0.0601(18) 0.4085(12) 0.038(6) Uiso 1 1 d . . .
H23A H 0.961(3) 0.009(2) 0.3267(14) 0.048(7) Uiso 1 1 d . . .
H23B H 0.953(2) 0.125(2) 0.3292(12) 0.039(6) Uiso 1 1 d . . .
H23C H 0.901(3) 0.0639(18) 0.3871(13) 0.040(6) Uiso 1 1 d . . .
H24A H 1.193(2) 0.1478(19) 0.2988(12) 0.041(6) Uiso 1 1 d . . .
H24B H 1.206(3) 0.030(2) 0.3053(14) 0.055(8) Uiso 1 1 d . . .
H24C H 1.281(3) 0.0921(19) 0.3558(13) 0.046(7) Uiso 1 1 d . . .

loop_
_atom_site_aniso_label
_atom_site_aniso_U_11
_atom_site_aniso_U_22
_atom_site_aniso_U_33
_atom_site_aniso_U_23
_atom_site_aniso_U_13
_atom_site_aniso_U_12
S1 0.02446(18) 0.02301(17) 0.02076(16) -0.00081(14) -0.00433(14) -0.00421(14)
S2 0.0306(2) 0.02723(19) 0.02192(17) 0.00774(15) -0.00418(15) -0.00865(16)
P1 0.01862(16) 0.01526(15) 0.01651(15) 0.00133(13) -0.00081(13) -0.00219(13)
O1 0.0184(5) 0.0203(5) 0.0162(5) 0.0018(4) 0.0004(4) 0.0005(4)
O2 0.0171(5) 0.0170(5) 0.0201(5) -0.0018(4) -0.0011(4) 0.0013(4)
N1 0.0307(7) 0.0239(7) 0.0255(7) -0.0026(5) -0.0027(6) 0.0077(5)
C1 0.0195(6) 0.0163(6) 0.0156(6) 0.0023(5) -0.0015(5) -0.0008(5)
C2 0.0225(7) 0.0193(7) 0.0202(7) 0.0025(5) -0.0002(6) -0.0035(6)
C3 0.0227(8) 0.0362(9) 0.0225(7) 0.0051(7) -0.0031(6) -0.0037(7)
C4 0.0226(8) 0.0362(9) 0.0313(8) 0.0070(7) 0.0009(6) 0.0048(7)
C5 0.0265(8) 0.0270(8) 0.0231(7) 0.0011(6) 0.0050(6) 0.0027(6)
C6 0.0243(7) 0.0201(7) 0.0200(6) -0.0023(5) 0.0023(5) -0.0007(5)
C7 0.0258(8) 0.0265(8) 0.0205(7) 0.0048(6) 0.0022(6) -0.0022(7)
C8 0.0309(9) 0.0214(8) 0.0333(9) -0.0028(7) 0.0012(7) -0.0062(7)
C9 0.0353(10) 0.0168(7) 0.0369(10) -0.0006(7) 0.0069(8) 0.0010(7)
C10 0.0340(10) 0.0353(10) 0.0251(8) -0.0111(7) 0.0001(7) -0.0022(8)
C11 0.0185(7) 0.0224(7) 0.0198(6) 0.0008(5) -0.0001(5) 0.0018(5)
C12 0.0414(10) 0.0486(11) 0.0205(7) -0.0044(7) -0.0021(7) 0.0211(9)
C13 0.0559(13) 0.0435(12) 0.0432(11) -0.0174(9) -0.0201(10) 0.0146(10)
C14 0.0450(12) 0.0278(9) 0.0669(15) -0.0183(9) -0.0211(11) 0.0087(9)
C15 0.0427(10) 0.0327(9) 0.0345(9) -0.0063(7) -0.0085(8) 0.0174(8)
C16 0.0215(7) 0.0244(7) 0.0303(7) 0.0046(6) 0.0006(6) 0.0038(6)
C17 0.0482(12) 0.0612(13) 0.0345(9) 0.0008(10) 0.0081(9) 0.0324(11)
C18 0.0770(18) 0.0814(19) 0.0269(10) 0.0102(11) 0.0125(11) 0.0377(15)
C19 0.0400(10) 0.0361(10) 0.0451(11) 0.0153(9) 0.0078(8) 0.0075(8)
C20 0.0419(11) 0.0364(10) 0.0411(10) -0.0014(9) -0.0161(9) 0.0038(8)
C21 0.0350(9) 0.0205(7) 0.0252(7) -0.0030(6) -0.0069(6) 0.0062(6)
C22 0.0596(13) 0.0218(8) 0.0353(9) 0.0020(7) -0.0076(10) 0.0059(9)
C23 0.0430(12) 0.0386(12) 0.0507(13) -0.0044(10) -0.0191(11) -0.0005(10)
C24 0.0479(12) 0.0413(11) 0.0283(9) -0.0054(8) 0.0018(9) 0.0110(9)

loop_
_atom_type_symbol
_atom_type_description
_atom_type_scat_dispersion_real
_atom_type_scat_dispersion_imag
_atom_type_scat_source
S S 0.1246 0.1234 'International Tables Vol C Tables 4.2.6.8 and 6.1.1.4'
P P 0.1023 0.0942 'International Tables Vol C Tables 4.2.6.8 and 6.1.1.4'
O O 0.0106 0.006 'International Tables Vol C Tables 4.2.6.8 and 6.1.1.4'
N N 0.0061 0.0033 'International Tables Vol C Tables 4.2.6.8 and 6.1.1.4'
C C 0.0033 0.0016 'International Tables Vol C Tables 4.2.6.8 and 6.1.1.4'
H H 0 0 'International Tables Vol C Tables 4.2.6.8 and 6.1.1.4'

loop_
_geom_angle_atom_site_label_1
_geom_angle_atom_site_label_2
_geom_angle_atom_site_label_3
_geom_angle
_geom_angle_site_symmetry_1
_geom_angle_site_symmetry_3
O1 P1 O2 99.61(6) . .
O1 P1 S1 113.30(4) . .
O2 P1 S1 110.12(4) . .
O1 P1 S2 105.02(4) . .
O2 P1 S2 110.05(4) . .
S1 P1 S2 117.23(2) . .
C1 O1 P1 124.65(9) . .
C11 O2 P1 121.47(9) . .
C21 N1 H1N 111.6(12) . .
C21 N1 H2N 107.7(16) . .
H1N N1 H2N 113.1(19) . .
C21 N1 H3N 111.9(15) . .
H1N N1 H3N 107.6(19) . .
H2N N1 H3N 105(2) . .
O1 C1 C2 110.06(11) . .
O1 C1 C6 113.38(12) . .
C2 C1 C6 104.89(12) . .
O1 C1 H1 109.8(12) . .
C2 C1 H1 105.5(13) . .
C6 C1 H1 112.7(12) . .
C8 C2 C1 114.03(14) . .
C8 C2 C7 117.07(13) . .
C1 C2 C7 99.11(12) . .
C8 C2 C3 115.34(14) . .
C1 C2 C3 107.87(13) . .
C7 C2 C3 101.52(13) . .
C2 C3 C4 104.15(13) . .
C2 C3 H3A 116.9(16) . .
C4 C3 H3A 111.5(15) . .
C2 C3 H3B 109.4(12) . .
C4 C3 H3B 110.3(12) . .
H3A C3 H3B 104.6(19) . .
C5 C4 C3 102.62(14) . .
C5 C4 H4A 115.0(15) . .
C3 C4 H4A 108.5(14) . .
C5 C4 H4B 107.8(13) . .
C3 C4 H4B 114.2(14) . .
H4A C4 H4B 109(2) . .
C4 C5 C7 100.01(14) . .
C4 C5 C6 111.02(13) . .
C7 C5 C6 102.23(13) . .
C4 C5 H5 115.7(13) . .
C7 C5 H5 113.2(13) . .
C6 C5 H5 113.2(13) . .
C10 C6 C9 108.57(15) . .
C10 C6 C5 109.41(14) . .
C9 C6 C5 114.01(14) . .
C10 C6 C1 110.29(14) . .
C9 C6 C1 113.14(13) . .
C5 C6 C1 101.24(12) . .
C5 C7 C2 95.05(12) . .
C5 C7 H7A 116.1(12) . .
C2 C7 H7A 112.0(12) . .
C5 C7 H7B 112.3(14) . .
C2 C7 H7B 110.0(14) . .
H7A C7 H7B 110.4(19) . .
C2 C8 H8A 112.1(14) . .
C2 C8 H8B 113.2(13) . .
H8A C8 H8B 104.8(18) . .
C2 C8 H8C 111.4(12) . .
H8A C8 H8C 109.8(18) . .
H8B C8 H8C 105.1(17) . .
C6 C9 H9A 114.0(15) . .
C6 C9 H9B 112.5(14) . .
H9A C9 H9B 105(2) . .
C6 C9 H9C 115.0(16) . .
H9A C9 H9C 109(2) . .
H9B C9 H9C 100(2) . .
C6 C10 H10A 112.4(16) . .
C6 C10 H10B 111.8(14) . .
H10A C10 H10B 110(2) . .
C6 C10 H10C 104.6(14) . .
H10A C10 H10C 107(2) . .
H10B C10 H10C 111.2(19) . .
O2 C11 C12 111.97(13) . .
O2 C11 C16 112.75(12) . .
C12 C11 C16 104.53(13) . .
O2 C11 H11 109.2 . .
C12 C11 H11 109.2 . .
C16 C11 H11 109.2 . .
C18 C12 C17 118.95(19) . .
C18 C12 C11 116.06(18) . .
C17 C12 C11 99.17(14) . .
C18 C12 C13 113.7(2) . .
C17 C12 C13 99.67(19) . .
C11 C12 C13 107.05(16) . .
C14 C13 C12 104.18(17) . .
C14 C13 H13A 110.9 . .
C12 C13 H13A 110.9 . .
C14 C13 H13B 110.9 . .
C12 C13 H13B 110.9 . .
H13A C13 H13B 108.9 . .
C13 C14 C15 103.19(18) . .
C13 C14 H14A 111.1 . .
C15 C14 H14A 111.1 . .
C13 C14 H14B 111.1 . .
C15 C14 H14B 111.1 . .
H14A C14 H14B 109.1 . .
C17 C15 C16 102.95(16) . .
C17 C15 C14 98.48(18) . .
C16 C15 C14 109.21(16) . .
C17 C15 H15 114.8 . .
C16 C15 H15 114.8 . .
C14 C15 H15 114.8 . .
C19 C16 C15 115.68(17) . .
C19 C16 C20 106.35(17) . .
C15 C16 C20 109.09(15) . .
C19 C16 C11 113.92(14) . .
C15 C16 C11 102.30(14) . .
C20 C16 C11 109.38(15) . .
C15 C17 C12 97.34(16) . .
C15 C17 H17A 112.3 . .
C12 C17 H17A 112.3 . .
C15 C17 H17B 112.3 . .
C12 C17 H17B 112.3 . .
H17A C17 H17B 109.9 . .
C12 C18 H18A 109.5 . .
C12 C18 H18B 109.5 . .
H18A C18 H18B 109.5 . .
C12 C18 H18C 109.5 . .
H18A C18 H18C 109.5 . .
H18B C18 H18C 109.5 . .
C16 C19 H19A 109.5 . .
C16 C19 H19B 109.5 . .
H19A C19 H19B 109.5 . .
C16 C19 H19C 109.5 . .
H19A C19 H19C 109.5 . .
H19B C19 H19C 109.5 . .
C16 C20 H20A 109.5 . .
C16 C20 H20B 109.5 . .
H20A C20 H20B 109.5 . .
C16 C20 H20C 109.5 . .
H20A C20 H20C 109.5 . .
H20B C20 H20C 109.5 . .
N1 C21 C22 107.47(14) . .
N1 C21 C23 107.73(15) . .
C22 C21 C23 112.01(18) . .
N1 C21 C24 105.86(15) . .
C22 C21 C24 111.69(16) . .
C23 C21 C24 111.72(17) . .
C21 C22 H22A 108.9(12) . .
C21 C22 H22B 113.1(14) . .
H22A C22 H22B 111.8(17) . .
C21 C22 H22C 106.2(14) . .
H22A C22 H22C 110.2(18) . .
H22B C22 H22C 106(2) . .
C21 C23 H23A 109.2(16) . .
C21 C23 H23B 104.2(16) . .
H23A C23 H23B 118(2) . .
C21 C23 H23C 108.9(15) . .
H23A C23 H23C 106(2) . .
H23B C23 H23C 110(2) . .
C21 C24 H24A 114.4(13) . .
C21 C24 H24B 107.2(17) . .
H24A C24 H24B 109(2) . .
C21 C24 H24C 105.3(16) . .
H24A C24 H24C 114(2) . .
H24B C24 H24C 106(2) . .

loop_
_geom_bond_atom_site_label_1
_geom_bond_atom_site_label_2
_geom_bond_distance
_geom_bond_site_symmetry_2
S1 P1 1.9756(5) .
S2 P1 1.9813(5) .
P1 O1 1.5914(11) .
P1 O2 1.6096(11) .
O1 C1 1.4503(17) .
O2 C11 1.4489(18) .
N1 C21 1.501(2) .
N1 H1N 0.91(2) .
N1 H2N 0.95(3) .
N1 H3N 0.95(3) .
C1 C2 1.533(2) .
C1 C6 1.572(2) .
C1 H1 0.882(19) .
C2 C8 1.510(2) .
C2 C7 1.540(2) .
C2 C3 1.548(2) .
C3 C4 1.548(3) .
C3 H3A 0.85(2) .
C3 H3B 0.98(2) .
C4 C5 1.537(2) .
C4 H4A 0.93(2) .
C4 H4B 0.95(2) .
C5 C7 1.538(2) .
C5 C6 1.549(2) .
C5 H5 1.02(2) .
C6 C10 1.531(2) .
C6 C9 1.531(2) .
C7 H7A 1.02(2) .
C7 H7B 0.96(2) .
C8 H8A 0.92(2) .
C8 H8B 1.01(2) .
C8 H8C 1.00(2) .
C9 H9A 0.90(3) .
C9 H9B 0.85(2) .
C9 H9C 0.93(3) .
C10 H10A 0.86(3) .
C10 H10B 0.91(3) .
C10 H10C 0.94(2) .
C11 C12 1.538(2) .
C11 C16 1.561(2) .
C11 H11 1 .
C12 C18 1.486(3) .
C12 C17 1.517(3) .
C12 C13 1.582(3) .
C13 C14 1.526(3) .
C13 H13A 0.99 .
C13 H13B 0.99 .
C14 C15 1.555(3) .
C14 H14A 0.99 .
C14 H14B 0.99 .
C15 C17 1.517(3) .
C15 C16 1.532(3) .
C15 H15 1 .
C16 C19 1.515(3) .
C16 C20 1.560(3) .
C17 H17A 0.99 .
C17 H17B 0.99 .
C18 H18A 0.98 .
C18 H18B 0.98 .
C18 H18C 0.98 .
C19 H19A 0.98 .
C19 H19B 0.98 .
C19 H19C 0.98 .
C20 H20A 0.98 .
C20 H20B 0.98 .
C20 H20C 0.98 .
C21 C22 1.518(2) .
C21 C23 1.524(3) .
C21 C24 1.528(3) .
C22 H22A 1.07(2) .
C22 H22B 1.17(3) .
C22 H22C 0.94(2) .
C23 H23A 0.96(3) .
C23 H23B 0.89(3) .
C23 H23C 0.94(3) .
C24 H24A 1.02(3) .
C24 H24B 0.97(3) .
C24 H24C 0.92(3) .

loop_
_geom_hbond_atom_site_label_D
_geom_hbond_atom_site_label_H
_geom_hbond_atom_site_label_A
_geom_hbond_distance_DH
_geom_hbond_distance_HA
_geom_hbond_distance_DA
_geom_hbond_angle_DHA
_geom_hbond_site_symmetry_A
N1 H3N S1 0.95(3) 2.37(3) 3.2687(15) 158(2) 4_456
N1 H1N S2 0.91(2) 2.36(2) 3.2744(16) 177.1(17) .
N1 H2N S2 0.95(3) 2.47(3) 3.1872(15) 133(2) 4_456
